data_4025757
loop_
_publ_author_name
'Venkat Reddy Chintareddy'
'Arkady Ellern'
'John G. Verkade'

_publ_section_title
;
 P[N(i-Bu)CH2CH2]3N: Nonionic Lewis Base for Promoting the
 Room-Temperature Synthesis of \a,\b-Unsaturated Esters, Fluorides,
 Ketones, and Nitriles Using Wadsworth-Emmons Phosphonates
;
_journal_name_full 'Journal of Organic Chemistry'
_journal_page_first 7166
_journal_page_last 7174
_journal_paper_doi 10.1021/jo1012515
_journal_volume 75
_journal_year 2010
_chemical_formula_moiety ' C18 H40 N4 P, C5 H10 O5  '
_chemical_formula_sum 'C23 H50 N4 O5 P2'
_chemical_formula_weight 524.61
_chemical_name_systematic
; 
 ? 
;
_space_group_IT_number 15
_symmetry_cell_setting monoclinic
_symmetry_space_group_name_Hall '-C 2yc'
_symmetry_space_group_name_H-M 'C 1 2/c 1'
_atom_sites_solution_hydrogens geom
_atom_sites_solution_primary direct
_atom_sites_solution_secondary difmap
_audit_creation_method SHELXL-97
_cell_angle_alpha 90.00
_cell_angle_beta 106.282(2)
_cell_angle_gamma 90.00
_cell_formula_units_Z 8
_cell_length_a 26.762(4)
_cell_length_b 9.2216(13)
_cell_length_c 24.454(3)
_cell_measurement_reflns_used 1016
_cell_measurement_temperature 203(2)
_cell_measurement_theta_max 25.09
_cell_measurement_theta_min 2.78
_cell_volume 5792.9(14)
_computing_cell_refinement 'Bruker SMART'
_computing_data_collection 'Bruker SMART'
_computing_data_reduction 'Bruker SAINT'
_computing_molecular_graphics 'Bruker SHELXTL'
_computing_publication_material 'Bruker SHELXTL'
_computing_structure_refinement 'SHELXL-97 (Sheldrick, 1997)'
_computing_structure_solution 'SHELXS-97 (Sheldrick, 1990)'
_diffrn_ambient_temperature 203(2)
_diffrn_measured_fraction_theta_full 1.000
_diffrn_measured_fraction_theta_max 1.000
_diffrn_measurement_device_type 'CCD area detector'
_diffrn_measurement_method 'phi and omega scans'
_diffrn_radiation_monochromator graphite
_diffrn_radiation_source 'fine-focus sealed tube'
_diffrn_radiation_type MoK\a
_diffrn_radiation_wavelength 0.71073
_diffrn_reflns_av_R_equivalents 0.0444
_diffrn_reflns_av_sigmaI/netI 0.0399
_diffrn_reflns_limit_h_max 31
_diffrn_reflns_limit_h_min -31
_diffrn_reflns_limit_k_max 10
_diffrn_reflns_limit_k_min -10
_diffrn_reflns_limit_l_max 28
_diffrn_reflns_limit_l_min -28
_diffrn_reflns_number 21059
_diffrn_reflns_theta_full 24.71
_diffrn_reflns_theta_max 24.71
_diffrn_reflns_theta_min 1.59
_exptl_absorpt_coefficient_mu 0.187
_exptl_absorpt_correction_T_max 1
_exptl_absorpt_correction_T_min 0.84
_exptl_absorpt_correction_type multi-scan
_exptl_crystal_colour colorless
_exptl_crystal_density_diffrn 1.203
_exptl_crystal_density_method 'not measured'
_exptl_crystal_description prism
_exptl_crystal_F_000 2288
_exptl_crystal_size_max 0.30
_exptl_crystal_size_mid 0.15
_exptl_crystal_size_min 0.14
_refine_diff_density_max 0.631
_refine_diff_density_min -0.608
_refine_diff_density_rms 0.060
_refine_ls_extinction_method none
_refine_ls_goodness_of_fit_ref 1.070
_refine_ls_hydrogen_treatment mixed
_refine_ls_matrix_type full
_refine_ls_number_parameters 322
_refine_ls_number_reflns 4953
_refine_ls_number_restraints 0
_refine_ls_restrained_S_all 1.070
_refine_ls_R_factor_all 0.0776
_refine_ls_R_factor_gt 0.0552
_refine_ls_shift/su_max 0.000
_refine_ls_shift/su_mean 0.000
_refine_ls_structure_factor_coef Fsqd
_refine_ls_weighting_details 'calc w=1/[\s^2^(Fo^2^)+(0.0578P)^2^+14.6798P] where P=(Fo^2^+2Fc^2^)/3'
_refine_ls_weighting_scheme calc
_refine_ls_wR_factor_gt 0.1305
_refine_ls_wR_factor_ref 0.1439
_reflns_number_gt 3673
_reflns_number_total 4953
_reflns_threshold_expression >2sigma(I)
_cod_data_source_file jo1012515_si_001.cif
_cod_data_source_block ver120
_cod_depositor_comments
;
The following automatic conversions were performed:

'_symmetry_cell_setting' value 'Monoclinic' changed to 'monoclinic'
according to the built-in table from CIF Core dictionary named
'cif_core.dic' version 2.4.1 from 2010-06-29.

Automatic conversion script
Id: cif_fix_values 1646 2011-03-28 12:23:43Z adriana 
;
_cod_original_cell_volume 5793.0(14)
_cod_database_code 4025757

loop_
_symmetry_equiv_pos_as_xyz
'x, y, z'
'-x, y, -z+1/2'
'x+1/2, y+1/2, z'
'-x+1/2, y+1/2, -z+1/2'
'-x, -y, -z'
'x, -y, z-1/2'
'-x+1/2, -y+1/2, -z'
'x+1/2, -y+1/2, z-1/2'

loop_
_atom_site_label
_atom_site_type_symbol
_atom_site_fract_x
_atom_site_fract_y
_atom_site_fract_z
_atom_site_U_iso_or_equiv
_atom_site_adp_type
_atom_site_occupancy
_atom_site_symmetry_multiplicity
_atom_site_calc_flag
_atom_site_refinement_flags
_atom_site_disorder_assembly
_atom_site_disorder_group
P1 P 0.13048(3) 0.51109(8) 0.38254(3) 0.0222(2) Uani 1 1 d . . .
H1P H 0.0790(12) 0.478(3) 0.3640(13) 0.033 Uiso 1 1 d . . .
P2 P 0.23568(3) 0.55626(10) 0.14274(3) 0.0335(2) Uani 1 1 d . . .
C1 C 0.16309(12) 0.7755(4) 0.42654(13) 0.0334(7) Uani 1 1 d . . .
H1A H 0.1696 0.7745 0.4680 0.040 Uiso 1 1 calc R . .
H1B H 0.1558 0.8754 0.4129 0.040 Uiso 1 1 calc R . .
C2 C 0.20904(12) 0.7164(4) 0.41015(13) 0.0330(7) Uani 1 1 d . . .
H2A H 0.2086 0.7496 0.3719 0.040 Uiso 1 1 calc R . .
H2B H 0.2416 0.7487 0.4372 0.040 Uiso 1 1 calc R . .
C3 C 0.06801(12) 0.7254(3) 0.40210(13) 0.0307(7) Uani 1 1 d . . .
H3A H 0.0721 0.7853 0.4362 0.037 Uiso 1 1 calc R . .
H3B H 0.0484 0.6386 0.4067 0.037 Uiso 1 1 calc R . .
C4 C 0.03674(19) 0.8075(7) 0.3522(2) 0.094(2) Uani 1 1 d . . .
H4 H 0.0270 0.7261 0.3249 0.113 Uiso 1 1 calc R . .
C5 C 0.0569(2) 0.8957(9) 0.3209(3) 0.150(4) Uani 1 1 d . . .
H5A H 0.0744 0.9758 0.3442 0.225 Uiso 1 1 calc R . .
H5B H 0.0293 0.9330 0.2893 0.225 Uiso 1 1 calc R . .
H5C H 0.0818 0.8426 0.3063 0.225 Uiso 1 1 calc R . .
C6 C -0.01726(17) 0.8432(6) 0.3580(2) 0.0833(17) Uani 1 1 d . . .
H6A H -0.0149 0.9257 0.3832 0.125 Uiso 1 1 calc R . .
H6B H -0.0307 0.7602 0.3737 0.125 Uiso 1 1 calc R . .
H6C H -0.0404 0.8662 0.3208 0.125 Uiso 1 1 calc R . .
C7 C 0.19385(11) 0.3546(4) 0.46878(13) 0.0310(7) Uani 1 1 d . . .
H7A H 0.2112 0.2767 0.4538 0.037 Uiso 1 1 calc R . .
H7B H 0.1923 0.3278 0.5071 0.037 Uiso 1 1 calc R . .
C8 C 0.22227(11) 0.4961(4) 0.47011(12) 0.0318(7) Uani 1 1 d . . .
H8A H 0.2138 0.5632 0.4973 0.038 Uiso 1 1 calc R . .
H8B H 0.2600 0.4801 0.4814 0.038 Uiso 1 1 calc R . .
C9 C 0.10408(12) 0.2660(3) 0.43107(13) 0.0318(7) Uani 1 1 d . . .
H9A H 0.1197 0.1727 0.4259 0.038 Uiso 1 1 calc R . .
H9B H 0.0735 0.2803 0.3984 0.038 Uiso 1 1 calc R . .
C10 C 0.08621(13) 0.2581(4) 0.48497(13) 0.0350(8) Uani 1 1 d . . .
H10 H 0.1168 0.2343 0.5173 0.042 Uiso 1 1 calc R . .
C11 C 0.06430(16) 0.4006(4) 0.49784(17) 0.0524(10) Uani 1 1 d . . .
H11A H 0.0908 0.4751 0.5032 0.079 Uiso 1 1 calc R . .
H11B H 0.0533 0.3912 0.5323 0.079 Uiso 1 1 calc R . .
H11C H 0.0347 0.4272 0.4663 0.079 Uiso 1 1 calc R . .
C12 C 0.04665(15) 0.1357(4) 0.47889(16) 0.0523(10) Uani 1 1 d . . .
H12A H 0.0366 0.1268 0.5139 0.078 Uiso 1 1 calc R . .
H12B H 0.0621 0.0454 0.4713 0.078 Uiso 1 1 calc R . .
H12C H 0.0162 0.1572 0.4476 0.078 Uiso 1 1 calc R . .
C13 C 0.19380(12) 0.4976(4) 0.31335(14) 0.0423(9) Uani 1 1 d . . .
H13A H 0.1977 0.5927 0.2971 0.051 Uiso 1 1 calc R . .
H13B H 0.2009 0.4223 0.2883 0.051 Uiso 1 1 calc R . .
C14 C 0.23061(12) 0.4835(4) 0.37236(13) 0.0384(8) Uani 1 1 d . . .
H14A H 0.2372 0.3812 0.3827 0.046 Uiso 1 1 calc R . .
H14B H 0.2639 0.5307 0.3744 0.046 Uiso 1 1 calc R . .
C15 C 0.09957(12) 0.4906(4) 0.26637(12) 0.0339(8) Uani 1 1 d . . .
H15A H 0.1060 0.5742 0.2445 0.041 Uiso 1 1 calc R . .
H15B H 0.0668 0.5081 0.2757 0.041 Uiso 1 1 calc R . .
C16 C 0.09346(13) 0.3562(4) 0.22916(13) 0.0402(9) Uani 1 1 d . . .
H16 H 0.1266 0.3396 0.2197 0.048 Uiso 1 1 calc R . .
C17 C 0.08236(17) 0.2250(5) 0.26074(19) 0.0611(11) Uani 1 1 d . . .
H17A H 0.1103 0.2122 0.2956 0.092 Uiso 1 1 calc R . .
H17B H 0.0799 0.1397 0.2369 0.092 Uiso 1 1 calc R . .
H17C H 0.0497 0.2389 0.2700 0.092 Uiso 1 1 calc R . .
C18 C 0.05078(15) 0.3821(5) 0.17371(16) 0.0614(12) Uani 1 1 d . . .
H18A H 0.0469 0.2964 0.1499 0.092 Uiso 1 1 calc R . .
H18B H 0.0602 0.4641 0.1538 0.092 Uiso 1 1 calc R . .
H18C H 0.0182 0.4022 0.1822 0.092 Uiso 1 1 calc R . .
C19 C 0.15468(16) 0.7126(5) 0.14587(17) 0.0565(11) Uani 1 1 d . . .
H19A H 0.1314 0.6298 0.1381 0.085 Uiso 1 1 calc R . .
H19B H 0.1357 0.7991 0.1294 0.085 Uiso 1 1 calc R . .
H19C H 0.1685 0.7251 0.1867 0.085 Uiso 1 1 calc R . .
C20 C 0.30189(15) 0.5230(5) 0.24330(16) 0.0564(11) Uani 1 1 d . . .
H20A H 0.2854 0.4383 0.2542 0.085 Uiso 1 1 calc R . .
H20B H 0.3195 0.5776 0.2771 0.085 Uiso 1 1 calc R . .
H20C H 0.3270 0.4924 0.2237 0.085 Uiso 1 1 calc R . .
C21 C 0.20370(13) 0.4023(4) 0.15214(13) 0.0334(8) Uani 1 1 d . . .
H21 H 0.2050(14) 0.378(4) 0.1876(16) 0.050 Uiso 1 1 d . . .
C22 C 0.17369(11) 0.3215(3) 0.10701(12) 0.0269(7) Uani 1 1 d . . .
C23 C 0.11593(14) 0.1211(4) 0.08072(16) 0.0490(10) Uani 1 1 d . . .
H23A H 0.0899 0.1851 0.0572 0.073 Uiso 1 1 calc R . .
H23B H 0.0990 0.0468 0.0972 0.073 Uiso 1 1 calc R . .
H23C H 0.1356 0.0758 0.0575 0.073 Uiso 1 1 calc R . .
N1 N 0.11948(9) 0.6805(3) 0.39946(10) 0.0279(6) Uani 1 1 d . . .
N2 N 0.14147(9) 0.3807(3) 0.43104(10) 0.0256(6) Uani 1 1 d . . .
N3 N 0.14159(9) 0.4809(3) 0.31929(10) 0.0296(6) Uani 1 1 d . . .
N4 N 0.20468(9) 0.5559(3) 0.41130(10) 0.0283(6) Uani 1 1 d . . .
O1 O 0.27041(9) 0.5543(3) 0.10572(10) 0.0450(6) Uani 1 1 d . . .
O2 O 0.19640(10) 0.6891(3) 0.12147(10) 0.0449(6) Uani 1 1 d . . .
O3 O 0.26302(9) 0.6125(3) 0.20610(9) 0.0451(6) Uani 1 1 d . . .
O4 O 0.16593(9) 0.3410(3) 0.05560(9) 0.0426(6) Uani 1 1 d . . .
O5 O 0.15022(9) 0.2026(2) 0.12503(9) 0.0387(6) Uani 1 1 d . . .

loop_
_atom_site_aniso_label
_atom_site_aniso_U_11
_atom_site_aniso_U_22
_atom_site_aniso_U_33
_atom_site_aniso_U_23
_atom_site_aniso_U_13
_atom_site_aniso_U_12
P1 0.0198(4) 0.0273(4) 0.0191(4) -0.0020(3) 0.0046(3) 0.0000(3)
P2 0.0407(5) 0.0335(5) 0.0284(4) -0.0031(4) 0.0134(4) -0.0090(4)
C1 0.0348(18) 0.0305(18) 0.0333(17) -0.0051(14) 0.0072(14) -0.0056(14)
C2 0.0300(17) 0.039(2) 0.0297(16) -0.0048(14) 0.0077(13) -0.0109(15)
C3 0.0359(17) 0.0276(17) 0.0318(16) -0.0003(13) 0.0144(14) 0.0052(14)
C4 0.078(3) 0.142(5) 0.079(3) 0.067(3) 0.049(3) 0.073(4)
C5 0.061(3) 0.220(8) 0.157(6) 0.152(6) 0.011(4) 0.011(4)
C6 0.065(3) 0.111(4) 0.075(3) 0.028(3) 0.022(2) 0.059(3)
C7 0.0244(16) 0.0372(19) 0.0274(16) -0.0002(14) 0.0004(12) 0.0051(14)
C8 0.0217(15) 0.046(2) 0.0235(15) -0.0042(14) -0.0005(12) 0.0064(14)
C9 0.0331(17) 0.0302(18) 0.0276(16) -0.0009(13) 0.0011(13) -0.0040(14)
C10 0.0351(18) 0.0373(19) 0.0291(17) 0.0062(14) 0.0034(14) -0.0022(15)
C11 0.060(2) 0.052(3) 0.055(2) 0.0019(19) 0.033(2) 0.002(2)
C12 0.051(2) 0.056(3) 0.050(2) 0.0124(19) 0.0137(18) -0.014(2)
C13 0.0342(18) 0.065(3) 0.0319(17) -0.0142(17) 0.0152(14) -0.0075(18)
C14 0.0253(16) 0.058(2) 0.0345(17) -0.0141(16) 0.0127(14) -0.0031(16)
C15 0.0355(18) 0.044(2) 0.0202(15) -0.0004(14) 0.0044(13) -0.0023(15)
C16 0.0303(17) 0.062(2) 0.0294(17) -0.0166(17) 0.0098(14) -0.0071(17)
C17 0.058(3) 0.052(3) 0.072(3) -0.018(2) 0.014(2) -0.009(2)
C18 0.050(2) 0.089(3) 0.038(2) -0.020(2) 0.0012(18) -0.013(2)
C19 0.064(3) 0.056(3) 0.053(2) 0.000(2) 0.022(2) 0.008(2)
C20 0.048(2) 0.070(3) 0.044(2) -0.006(2) 0.0012(18) -0.009(2)
C21 0.0447(19) 0.040(2) 0.0193(15) -0.0006(14) 0.0154(14) -0.0069(15)
C22 0.0268(16) 0.0293(17) 0.0269(16) 0.0022(13) 0.0113(13) 0.0041(13)
C23 0.044(2) 0.048(2) 0.051(2) -0.0064(18) 0.0073(17) -0.0162(18)
N1 0.0278(13) 0.0270(14) 0.0282(13) -0.0015(11) 0.0065(11) -0.0007(11)
N2 0.0227(12) 0.0288(14) 0.0229(12) 0.0001(11) 0.0023(10) 0.0006(11)
N3 0.0267(13) 0.0421(16) 0.0197(12) -0.0071(11) 0.0059(10) -0.0033(12)
N4 0.0236(13) 0.0368(15) 0.0244(13) -0.0050(11) 0.0065(10) -0.0022(11)
O1 0.0506(15) 0.0491(15) 0.0418(14) 0.0013(12) 0.0237(12) -0.0102(12)
O2 0.0528(15) 0.0410(15) 0.0433(14) 0.0041(11) 0.0174(12) -0.0035(12)
O3 0.0507(15) 0.0461(15) 0.0348(13) -0.0078(11) 0.0063(11) -0.0106(12)
O4 0.0435(14) 0.0579(16) 0.0248(12) 0.0029(11) 0.0070(10) -0.0125(12)
O5 0.0436(13) 0.0377(14) 0.0342(12) 0.0015(10) 0.0098(10) -0.0139(11)

loop_
_atom_type_symbol
_atom_type_description
_atom_type_scat_dispersion_real
_atom_type_scat_dispersion_imag
_atom_type_scat_source
C C 0.0033 0.0016 'International Tables Vol C Tables 4.2.6.8 and 6.1.1.4'
H H 0.0000 0.0000 'International Tables Vol C Tables 4.2.6.8 and 6.1.1.4'
N N 0.0061 0.0033 'International Tables Vol C Tables 4.2.6.8 and 6.1.1.4'
O O 0.0106 0.0060 'International Tables Vol C Tables 4.2.6.8 and 6.1.1.4'
P P 0.1023 0.0942 'International Tables Vol C Tables 4.2.6.8 and 6.1.1.4'

loop_
_geom_angle_atom_site_label_1
_geom_angle_atom_site_label_2
_geom_angle_atom_site_label_3
_geom_angle
_geom_angle_site_symmetry_1
_geom_angle_site_symmetry_3
_geom_angle_publ_flag
N2 P1 N1 120.80(12) . . ?
N2 P1 N3 119.87(13) . . ?
N1 P1 N3 118.32(13) . . ?
N2 P1 N4 86.40(11) . . ?
N1 P1 N4 86.85(12) . . ?
N3 P1 N4 86.68(11) . . ?
N2 P1 H1P 92.1(13) . . ?
N1 P1 H1P 93.3(13) . . ?
N3 P1 H1P 94.7(13) . . ?
N4 P1 H1P 178.4(13) . . ?
O1 P2 O2 106.27(14) . . ?
O1 P2 O3 113.80(14) . . ?
O2 P2 O3 98.42(13) . . ?
O1 P2 C21 120.07(16) . . ?
O2 P2 C21 111.81(15) . . ?
O3 P2 C21 104.45(14) . . ?
N1 C1 C2 105.8(2) . . ?
N1 C1 H1A 110.6 . . ?
C2 C1 H1A 110.6 . . ?
N1 C1 H1B 110.6 . . ?
C2 C1 H1B 110.6 . . ?
H1A C1 H1B 108.7 . . ?
N4 C2 C1 106.4(2) . . ?
N4 C2 H2A 110.4 . . ?
C1 C2 H2A 110.4 . . ?
N4 C2 H2B 110.4 . . ?
C1 C2 H2B 110.4 . . ?
H2A C2 H2B 108.6 . . ?
N1 C3 C4 115.6(3) . . ?
N1 C3 H3A 108.4 . . ?
C4 C3 H3A 108.4 . . ?
N1 C3 H3B 108.4 . . ?
C4 C3 H3B 108.4 . . ?
H3A C3 H3B 107.4 . . ?
C5 C4 C3 124.1(5) . . ?
C5 C4 C6 118.0(5) . . ?
C3 C4 C6 111.4(3) . . ?
C5 C4 H4 98.5 . . ?
C3 C4 H4 98.5 . . ?
C6 C4 H4 98.5 . . ?
C4 C5 H5A 109.5 . . ?
C4 C5 H5B 109.5 . . ?
H5A C5 H5B 109.5 . . ?
C4 C5 H5C 109.5 . . ?
H5A C5 H5C 109.5 . . ?
H5B C5 H5C 109.5 . . ?
C4 C6 H6A 109.5 . . ?
C4 C6 H6B 109.5 . . ?
H6A C6 H6B 109.5 . . ?
C4 C6 H6C 109.5 . . ?
H6A C6 H6C 109.5 . . ?
H6B C6 H6C 109.5 . . ?
N2 C7 C8 105.0(2) . . ?
N2 C7 H7A 110.7 . . ?
C8 C7 H7A 110.7 . . ?
N2 C7 H7B 110.7 . . ?
C8 C7 H7B 110.7 . . ?
H7A C7 H7B 108.8 . . ?
N4 C8 C7 106.2(2) . . ?
N4 C8 H8A 110.5 . . ?
C7 C8 H8A 110.5 . . ?
N4 C8 H8B 110.5 . . ?
C7 C8 H8B 110.5 . . ?
H8A C8 H8B 108.7 . . ?
N2 C9 C10 114.7(2) . . ?
N2 C9 H9A 108.6 . . ?
C10 C9 H9A 108.6 . . ?
N2 C9 H9B 108.6 . . ?
C10 C9 H9B 108.6 . . ?
H9A C9 H9B 107.6 . . ?
C11 C10 C9 111.9(3) . . ?
C11 C10 C12 111.4(3) . . ?
C9 C10 C12 109.2(3) . . ?
C11 C10 H10 108.1 . . ?
C9 C10 H10 108.1 . . ?
C12 C10 H10 108.1 . . ?
C10 C11 H11A 109.5 . . ?
C10 C11 H11B 109.5 . . ?
H11A C11 H11B 109.5 . . ?
C10 C11 H11C 109.5 . . ?
H11A C11 H11C 109.5 . . ?
H11B C11 H11C 109.5 . . ?
C10 C12 H12A 109.5 . . ?
C10 C12 H12B 109.5 . . ?
H12A C12 H12B 109.5 . . ?
C10 C12 H12C 109.5 . . ?
H12A C12 H12C 109.5 . . ?
H12B C12 H12C 109.5 . . ?
N3 C13 C14 106.5(3) . . ?
N3 C13 H13A 110.4 . . ?
C14 C13 H13A 110.4 . . ?
N3 C13 H13B 110.4 . . ?
C14 C13 H13B 110.4 . . ?
H13A C13 H13B 108.6 . . ?
N4 C14 C13 106.1(3) . . ?
N4 C14 H14A 110.5 . . ?
C13 C14 H14A 110.5 . . ?
N4 C14 H14B 110.5 . . ?
C13 C14 H14B 110.5 . . ?
H14A C14 H14B 108.7 . . ?
N3 C15 C16 114.1(3) . . ?
N3 C15 H15A 108.7 . . ?
C16 C15 H15A 108.7 . . ?
N3 C15 H15B 108.7 . . ?
C16 C15 H15B 108.7 . . ?
H15A C15 H15B 107.6 . . ?
C17 C16 C15 110.6(3) . . ?
C17 C16 C18 112.0(3) . . ?
C15 C16 C18 109.4(3) . . ?
C17 C16 H16 108.3 . . ?
C15 C16 H16 108.3 . . ?
C18 C16 H16 108.3 . . ?
C16 C17 H17A 109.5 . . ?
C16 C17 H17B 109.5 . . ?
H17A C17 H17B 109.5 . . ?
C16 C17 H17C 109.5 . . ?
H17A C17 H17C 109.5 . . ?
H17B C17 H17C 109.5 . . ?
C16 C18 H18A 109.5 . . ?
C16 C18 H18B 109.5 . . ?
H18A C18 H18B 109.5 . . ?
C16 C18 H18C 109.5 . . ?
H18A C18 H18C 109.5 . . ?
H18B C18 H18C 109.5 . . ?
O2 C19 H19A 109.5 . . ?
O2 C19 H19B 109.5 . . ?
H19A C19 H19B 109.5 . . ?
O2 C19 H19C 109.5 . . ?
H19A C19 H19C 109.5 . . ?
H19B C19 H19C 109.5 . . ?
O3 C20 H20A 109.5 . . ?
O3 C20 H20B 109.5 . . ?
H20A C20 H20B 109.5 . . ?
O3 C20 H20C 109.5 . . ?
H20A C20 H20C 109.5 . . ?
H20B C20 H20C 109.5 . . ?
C22 C21 P2 122.7(2) . . ?
C22 C21 H21 120(2) . . ?
P2 C21 H21 117(2) . . ?
O4 C22 C21 129.1(3) . . ?
O4 C22 O5 118.4(3) . . ?
C21 C22 O5 112.5(3) . . ?
O5 C23 H23A 109.5 . . ?
O5 C23 H23B 109.5 . . ?
H23A C23 H23B 109.5 . . ?
O5 C23 H23C 109.5 . . ?
H23A C23 H23C 109.5 . . ?
H23B C23 H23C 109.5 . . ?
C3 N1 C1 117.0(2) . . ?
C3 N1 P1 120.9(2) . . ?
C1 N1 P1 120.1(2) . . ?
C9 N2 C7 114.6(2) . . ?
C9 N2 P1 122.93(19) . . ?
C7 N2 P1 121.1(2) . . ?
C13 N3 C15 115.4(2) . . ?
C13 N3 P1 119.90(19) . . ?
C15 N3 P1 121.0(2) . . ?
C14 N4 C2 112.5(3) . . ?
C14 N4 C8 112.0(2) . . ?
C2 N4 C8 112.5(2) . . ?
C14 N4 P1 106.53(18) . . ?
C2 N4 P1 106.31(19) . . ?
C8 N4 P1 106.47(18) . . ?
C19 O2 P2 120.1(2) . . ?
C20 O3 P2 118.6(2) . . ?
C22 O5 C23 115.2(2) . . ?

loop_
_geom_bond_atom_site_label_1
_geom_bond_atom_site_label_2
_geom_bond_distance
_geom_bond_site_symmetry_2
_geom_bond_publ_flag
P1 N2 1.656(2) . ?
P1 N1 1.663(3) . ?
P1 N3 1.678(2) . ?
P1 N4 1.956(2) . ?
P1 H1P 1.36(3) . ?
P2 O1 1.468(2) . ?
P2 O2 1.603(3) . ?
P2 O3 1.603(2) . ?
P2 C21 1.707(3) . ?
C1 N1 1.461(4) . ?
C1 C2 1.499(4) . ?
C1 H1A 0.9800 . ?
C1 H1B 0.9800 . ?
C2 N4 1.486(4) . ?
C2 H2A 0.9800 . ?
C2 H2B 0.9800 . ?
C3 N1 1.457(4) . ?
C3 C4 1.480(5) . ?
C3 H3A 0.9800 . ?
C3 H3B 0.9800 . ?
C4 C5 1.332(7) . ?
C4 C6 1.527(6) . ?
C4 H4 0.9900 . ?
C5 H5A 0.9700 . ?
C5 H5B 0.9700 . ?
C5 H5C 0.9700 . ?
C6 H6A 0.9700 . ?
C6 H6B 0.9700 . ?
C6 H6C 0.9700 . ?
C7 N2 1.466(4) . ?
C7 C8 1.506(5) . ?
C7 H7A 0.9800 . ?
C7 H7B 0.9800 . ?
C8 N4 1.488(4) . ?
C8 H8A 0.9800 . ?
C8 H8B 0.9800 . ?
C9 N2 1.456(4) . ?
C9 C10 1.525(4) . ?
C9 H9A 0.9800 . ?
C9 H9B 0.9800 . ?
C10 C11 1.508(5) . ?
C10 C12 1.526(5) . ?
C10 H10 0.9900 . ?
C11 H11A 0.9700 . ?
C11 H11B 0.9700 . ?
C11 H11C 0.9700 . ?
C12 H12A 0.9700 . ?
C12 H12B 0.9700 . ?
C12 H12C 0.9700 . ?
C13 N3 1.453(4) . ?
C13 C14 1.507(4) . ?
C13 H13A 0.9800 . ?
C13 H13B 0.9800 . ?
C14 N4 1.485(4) . ?
C14 H14A 0.9800 . ?
C14 H14B 0.9800 . ?
C15 N3 1.460(4) . ?
C15 C16 1.519(5) . ?
C15 H15A 0.9800 . ?
C15 H15B 0.9800 . ?
C16 C17 1.509(6) . ?
C16 C18 1.527(5) . ?
C16 H16 0.9900 . ?
C17 H17A 0.9700 . ?
C17 H17B 0.9700 . ?
C17 H17C 0.9700 . ?
C18 H18A 0.9700 . ?
C18 H18B 0.9700 . ?
C18 H18C 0.9700 . ?
C19 O2 1.423(4) . ?
C19 H19A 0.9700 . ?
C19 H19B 0.9700 . ?
C19 H19C 0.9700 . ?
C20 O3 1.436(4) . ?
C20 H20A 0.9700 . ?
C20 H20B 0.9700 . ?
C20 H20C 0.9700 . ?
C21 C22 1.386(4) . ?
C21 H21 0.89(4) . ?
C22 O4 1.229(3) . ?
C22 O5 1.395(4) . ?
C23 O5 1.423(4) . ?
C23 H23A 0.9700 . ?
C23 H23B 0.9700 . ?
C23 H23C 0.9700 . ?
